data_2209554
loop_
_publ_author_name
'Shan Liu'
'Jing-Ning Liu'
'Guang-Liang Song'
'Ya-Ming Wu'
'Hong-Jun Zhu'

_publ_section_title
;3,7-Dichloro-3,7-diphenylbenzo[1,2-<i>c</i>;4,5-<i>c</i>']difuran-1,5(3<i>H</i>,7<i>H</i>)-dione
 cyclohexane 0.25-solvate
;
_journal_coeditor_code HK2067
_journal_issue 7
_journal_name_full 'Acta Crystallographica Section E'
_journal_page_first o3099
_journal_page_last o3100
_journal_paper_doi 10.1107/S160053680602410X
_journal_volume 62
_journal_year 2006
_chemical_formula_iupac 'C22 H12 Cl4 O8, 0.25C6 H12'
_chemical_formula_moiety 'C22 H12 Cl4 O8, 0.25C6 H12'
_chemical_formula_sum 'C23.5 H15 Cl4 O8'
_chemical_formula_weight 432.26
_chemical_name_systematic
;
3,7-Dichloro-3,7-diphenylbenzo[1,2-c;4,5-c']difuran-1,5(3H,7H)-dione
cyclohexane 0.25-solvate
;
_space_group_IT_number 61
_symmetry_cell_setting orthorhombic
_symmetry_space_group_name_Hall '-P 2ac 2ab'
_symmetry_space_group_name_H-M 'P b c a'
_atom_sites_solution_hydrogens geom
_atom_sites_solution_primary direct
_atom_sites_solution_secondary difmap
_audit_creation_method SHELXL-97
_cell_angle_alpha 90.00
_cell_angle_beta 90.00
_cell_angle_gamma 90.00
_cell_formula_units_Z 8
_cell_length_a 10.817(2)
_cell_length_b 13.679(3)
_cell_length_c 29.370(6)
_cell_measurement_reflns_used 25
_cell_measurement_temperature 315(2)
_cell_measurement_theta_max 12
_cell_measurement_theta_min 9
_cell_volume 4345.8(15)
_computing_cell_refinement 'CAD-4 Software'
_computing_data_collection 'CAD-4 Software (Enraf--Nonius, 1985)'
_computing_data_reduction 'XCAD4 (Harms & Wocadlo, 1995)'
_computing_molecular_graphics 'SHELXTL (Bruker, 2000)'
_computing_publication_material SHELXTL
_computing_structure_refinement 'SHELXL97 (Sheldrick, 1997)'
_computing_structure_solution 'SHELXS97 (Sheldrick, 1997)'
_diffrn_ambient_temperature 313(2)
_diffrn_measured_fraction_theta_full 1.000
_diffrn_measured_fraction_theta_max 1.000
_diffrn_measurement_device_type 'Enraf--Nonius CAD-4'
_diffrn_measurement_method \w/2\q
_diffrn_radiation_monochromator graphite
_diffrn_radiation_source 'fine-focus sealed tube'
_diffrn_radiation_type MoK\a
_diffrn_radiation_wavelength 0.71073
_diffrn_reflns_av_R_equivalents 0.0000
_diffrn_reflns_av_sigmaI/netI 0.0881
_diffrn_reflns_limit_h_max 13
_diffrn_reflns_limit_h_min 0
_diffrn_reflns_limit_k_max 16
_diffrn_reflns_limit_k_min 0
_diffrn_reflns_limit_l_max 36
_diffrn_reflns_limit_l_min 0
_diffrn_reflns_number 4254
_diffrn_reflns_theta_full 25.95
_diffrn_reflns_theta_max 25.95
_diffrn_reflns_theta_min 1.39
_diffrn_standards_decay_% 0
_diffrn_standards_interval_time 120
_diffrn_standards_number 3
_exptl_absorpt_coefficient_mu 0.325
_exptl_absorpt_correction_T_max 0.9378
_exptl_absorpt_correction_T_min 0.9088
_exptl_absorpt_correction_type psi-scan
_exptl_absorpt_process_details '(North <i>et al.</i>,  1968)'
_exptl_crystal_colour colourless
_exptl_crystal_density_diffrn 1.321
_exptl_crystal_density_method 'not measured'
_exptl_crystal_description block
_exptl_crystal_F_000 1776
_exptl_crystal_size_max 0.30
_exptl_crystal_size_mid 0.20
_exptl_crystal_size_min 0.20
_refine_diff_density_max 0.779
_refine_diff_density_min -0.293
_refine_ls_extinction_method none
_refine_ls_goodness_of_fit_ref 1.111
_refine_ls_hydrogen_treatment constr
_refine_ls_matrix_type full
_refine_ls_number_parameters 280
_refine_ls_number_reflns 4254
_refine_ls_number_restraints 21
_refine_ls_restrained_S_all 1.127
_refine_ls_R_factor_all 0.1731
_refine_ls_R_factor_gt 0.0864
_refine_ls_shift/su_max 0.007
_refine_ls_shift/su_mean 0.000
_refine_ls_structure_factor_coef Fsqd
_refine_ls_weighting_details 'calc w=1/[\s^2^(Fo^2^)+(0.07P)^2^+6P] where P=(Fo^2^+2Fc^2^)/3'
_refine_ls_weighting_scheme calc
_refine_ls_wR_factor_gt 0.1968
_refine_ls_wR_factor_ref 0.2293
_reflns_number_gt 1954
_reflns_number_total 4254
_reflns_threshold_expression I>2\s(I)
_cod_data_source_file hk2067.cif
_cod_data_source_block I
_cod_original_sg_symbol_H-M 'P bca'
_cod_database_code 2209554
_cod_database_fobs_code 2209554

loop_
_symmetry_equiv_pos_as_xyz
'x, y, z'
'-x+1/2, -y, z+1/2'
'-x, y+1/2, -z+1/2'
'x+1/2, -y+1/2, -z'
'-x, -y, -z'
'x-1/2, y, -z-1/2'
'x, -y-1/2, z-1/2'
'-x-1/2, y-1/2, z'

loop_
_atom_site_type_symbol
_atom_site_label
_atom_site_fract_x
_atom_site_fract_y
_atom_site_fract_z
_atom_site_U_iso_or_equiv
_atom_site_adp_type
_atom_site_calc_flag
_atom_site_refinement_flags
_atom_site_occupancy
Cl Cl1 0.22613(15) 0.23586(15) 0.10989(6) 0.0747(6) Uani d . 1
Cl Cl2 -0.25046(17) 0.16080(14) 0.27214(5) 0.0679(5) Uani d . 1
O O1 0.1629(4) 0.0509(3) 0.10193(14) 0.0560(12) Uani d . 1
O O2 0.1269(4) -0.0714(3) 0.15031(16) 0.0617(12) Uani d . 1
O O3 -0.3138(5) 0.3540(3) 0.15162(17) 0.0746(14) Uani d . 1
O O4 -0.3551(4) 0.2289(3) 0.19925(14) 0.0570(11) Uani d . 1
C C1 0.1507(8) 0.1805(7) -0.0351(3) 0.099(3) Uani d . 1
H H1A 0.2125 0.1980 -0.0555 0.119 Uiso calc R 1
C C2 0.0360(8) 0.1570(6) -0.0506(3) 0.081(2) Uani d . 1
H H2A 0.0179 0.1616 -0.0815 0.097 Uiso calc R 1
C C3 -0.0510(7) 0.1272(6) -0.0210(3) 0.083(3) Uani d . 1
H H3A -0.1280 0.1075 -0.0317 0.100 Uiso calc R 1
C C4 -0.0270(6) 0.1258(5) 0.0241(2) 0.069(2) Uani d D 1
H H4A -0.0888 0.1061 0.0441 0.082 Uiso calc R 1
C C5 0.0879(5) 0.1531(5) 0.04154(19) 0.0534(17) Uani d D 1
C C6 0.1749(7) 0.1785(6) 0.0104(2) 0.080(2) Uani d . 1
H H6A 0.2537 0.1950 0.0205 0.096 Uiso calc R 1
C C7 0.1137(5) 0.1452(5) 0.0918(2) 0.0528(16) Uani d . 1
C C8 0.0985(5) 0.0083(5) 0.1362(2) 0.0489(15) Uani d . 1
C C9 -0.0049(5) 0.0718(4) 0.1493(2) 0.0430(14) Uani d . 1
C C10 -0.0964(5) 0.0574(4) 0.18183(19) 0.0440(15) Uani d . 1
H H10A -0.0994 0.0022 0.2003 0.053 Uiso calc R 1
C C11 -0.1831(5) 0.1321(4) 0.18459(19) 0.0396(13) Uani d . 1
C C12 -0.1759(5) 0.2144(4) 0.15759(19) 0.0418(14) Uani d . 1
C C13 -0.0836(5) 0.2310(4) 0.1260(2) 0.0480(15) Uani d . 1
H H13A -0.0795 0.2877 0.1086 0.058 Uiso calc R 1
C C14 0.0028(5) 0.1557(4) 0.12231(18) 0.0425(14) Uani d . 1
C C15 -0.2840(6) 0.2767(5) 0.1676(2) 0.0533(17) Uani d . 1
C C16 -0.2980(5) 0.1394(5) 0.2140(2) 0.0492(16) Uani d . 1
C C17 -0.3871(5) 0.0558(5) 0.2105(2) 0.0502(16) Uani d . 1
C C18 -0.4784(6) 0.0568(6) 0.1783(2) 0.068(2) Uani d . 1
H H18A -0.4874 0.1114 0.1597 0.081 Uiso calc R 1
C C19 -0.5570(7) -0.0212(7) 0.1728(3) 0.088(3) Uani d . 1
H H19A -0.6181 -0.0197 0.1506 0.106 Uiso calc R 1
C C20 -0.5445(7) -0.1000(7) 0.2001(3) 0.084(3) Uani d . 1
H H20A -0.5984 -0.1525 0.1968 0.101 Uiso calc R 1
C C21 -0.4546(7) -0.1038(6) 0.2321(3) 0.079(2) Uani d . 1
H H21A -0.4462 -0.1585 0.2506 0.094 Uiso calc R 1
C C22 -0.3759(6) -0.0255(5) 0.2367(2) 0.0602(18) Uani d . 1
H H22A -0.3134 -0.0282 0.2584 0.072 Uiso calc R 1
C C23 -0.0550(16) 0.4977(14) 0.0451(6) 0.109(6) Uani d PDU 0.50
H H23A -0.1093 0.4530 0.0611 0.131 Uiso calc PR 0.50
H H23B -0.0322 0.5488 0.0664 0.131 Uiso calc PR 0.50
C C24 0.0572(15) 0.4443(12) 0.0330(5) 0.102(6) Uani d PDU 0.50
H H24A 0.0372 0.3752 0.0346 0.123 Uiso calc PR 0.50
H H24B 0.1171 0.4569 0.0569 0.123 Uiso calc PR 0.50
C C25 0.1212(12) 0.4603(11) -0.0107(5) 0.074(4) Uani d PDU 0.50
H H25A 0.1930 0.5009 -0.0049 0.089 Uiso calc PR 0.50
H H25B 0.1512 0.3975 -0.0214 0.089 Uiso calc PR 0.50

loop_
_atom_site_aniso_label
_atom_site_aniso_U_11
_atom_site_aniso_U_22
_atom_site_aniso_U_33
_atom_site_aniso_U_12
_atom_site_aniso_U_13
_atom_site_aniso_U_23
Cl1 0.0563(10) 0.1074(15) 0.0604(10) -0.0330(10) 0.0005(9) -0.0031(10)
Cl2 0.0683(11) 0.0879(13) 0.0474(9) -0.0067(10) -0.0007(9) -0.0095(9)
O1 0.039(2) 0.071(3) 0.058(3) 0.013(2) 0.010(2) 0.004(2)
O2 0.048(3) 0.060(3) 0.078(3) 0.016(2) -0.002(2) -0.004(3)
O3 0.084(4) 0.062(3) 0.078(3) 0.026(3) -0.006(3) -0.001(3)
O4 0.048(3) 0.065(3) 0.058(3) 0.014(2) 0.008(2) -0.001(2)
C1 0.092(7) 0.157(9) 0.048(5) -0.026(6) 0.018(5) -0.003(5)
C2 0.080(6) 0.101(6) 0.061(5) 0.008(5) -0.015(4) -0.007(5)
C3 0.056(5) 0.132(8) 0.061(5) -0.007(5) -0.003(4) -0.007(5)
C4 0.051(4) 0.111(6) 0.043(4) -0.016(4) 0.008(3) -0.006(4)
C5 0.033(3) 0.086(5) 0.041(3) -0.004(3) 0.006(3) -0.001(3)
C6 0.053(4) 0.135(7) 0.053(4) -0.015(5) 0.005(4) -0.002(5)
C7 0.035(3) 0.079(5) 0.045(4) -0.008(3) 0.006(3) 0.001(3)
C8 0.032(3) 0.059(4) 0.056(4) 0.002(3) -0.004(3) -0.004(3)
C9 0.028(3) 0.052(4) 0.049(4) 0.004(3) 0.001(3) -0.010(3)
C10 0.035(3) 0.048(4) 0.048(4) 0.004(3) -0.002(3) 0.000(3)
C11 0.032(3) 0.042(3) 0.044(3) 0.003(3) 0.001(3) -0.002(3)
C12 0.039(3) 0.042(3) 0.044(3) 0.003(3) 0.003(3) -0.006(3)
C13 0.047(3) 0.048(4) 0.049(4) -0.002(3) -0.002(3) 0.001(3)
C14 0.032(3) 0.052(4) 0.044(3) -0.003(3) 0.003(2) -0.005(3)
C15 0.057(4) 0.055(4) 0.047(4) 0.013(4) -0.005(3) -0.011(3)
C16 0.040(3) 0.061(4) 0.047(4) 0.011(3) 0.001(3) -0.001(3)
C17 0.028(3) 0.062(4) 0.061(4) 0.002(3) 0.007(3) -0.008(3)
C18 0.040(4) 0.091(6) 0.072(5) -0.002(4) -0.003(4) -0.009(4)
C19 0.041(5) 0.120(8) 0.104(7) -0.007(5) -0.009(4) -0.031(6)
C20 0.053(5) 0.089(7) 0.109(8) -0.018(5) 0.026(5) -0.041(6)
C21 0.072(6) 0.061(5) 0.103(7) -0.005(4) 0.026(5) -0.011(4)
C22 0.046(4) 0.070(5) 0.065(5) -0.004(4) 0.007(3) -0.009(4)
C23 0.108(10) 0.136(10) 0.083(9) -0.009(8) 0.005(8) 0.003(8)
C24 0.127(10) 0.098(9) 0.082(8) 0.040(8) -0.041(7) 0.035(7)
C25 0.056(7) 0.063(7) 0.104(9) 0.018(6) -0.002(7) 0.005(7)

loop_
_atom_type_symbol
_atom_type_description
_atom_type_scat_dispersion_real
_atom_type_scat_dispersion_imag
_atom_type_scat_source
C C 0.0033 0.0016 'International Tables Vol C Tables 4.2.6.8 and 6.1.1.4'
H H 0.0000 0.0000 'International Tables Vol C Tables 4.2.6.8 and 6.1.1.4'
O O 0.0106 0.0060 'International Tables Vol C Tables 4.2.6.8 and 6.1.1.4'
Cl Cl 0.1484 0.1585 'International Tables Vol C Tables 4.2.6.8 and 6.1.1.4'

loop_
_geom_angle_atom_site_label_1
_geom_angle_atom_site_label_2
_geom_angle_atom_site_label_3
_geom_angle_site_symmetry_1
_geom_angle
_geom_angle_publ_flag
C8 O1 C7 . 110.6(4) yes
C15 O4 C16 . 111.6(4) yes
C2 C1 C6 . 120.1(8) ?
C2 C1 H1A . 120.0 ?
C6 C1 H1A . 120.0 ?
C3 C2 C1 . 119.5(8) ?
C3 C2 H2A . 120.3 ?
C1 C2 H2A . 120.3 ?
C2 C3 C4 . 120.3(7) ?
C2 C3 H3A . 119.9 ?
C4 C3 H3A . 119.9 ?
C3 C4 C5 . 121.8(6) ?
C3 C4 H4A . 119.1 ?
C5 C4 H4A . 119.1 ?
C6 C5 C4 . 116.1(6) ?
C6 C5 C7 . 123.4(6) ?
C4 C5 C7 . 120.4(5) ?
C5 C6 C1 . 122.2(7) ?
C5 C6 H6A . 118.9 ?
C1 C6 H6A . 118.9 ?
O1 C7 C14 . 105.1(5) yes
O1 C7 C5 . 109.8(5) yes
C14 C7 C5 . 115.4(5) ?
O1 C7 Cl1 . 107.8(4) yes
C14 C7 Cl1 . 107.1(4) yes
C5 C7 Cl1 . 111.2(4) yes
O2 C8 O1 . 120.8(6) yes
O2 C8 C9 . 129.7(6) yes
O1 C8 C9 . 109.4(5) yes
C10 C9 C14 . 123.3(5) ?
C10 C9 C8 . 129.8(6) ?
C14 C9 C8 . 106.9(5) ?
C11 C10 C9 . 114.6(5) ?
C11 C10 H10A . 122.7 ?
C9 C10 H10A . 122.7 ?
C12 C11 C10 . 121.9(5) ?
C12 C11 C16 . 108.6(5) ?
C10 C11 C16 . 129.4(5) ?
C11 C12 C13 . 124.1(5) ?
C11 C12 C15 . 108.2(5) ?
C13 C12 C15 . 127.7(6) ?
C12 C13 C14 . 114.5(5) ?
C12 C13 H13A . 122.7 ?
C14 C13 H13A . 122.7 ?
C13 C14 C9 . 121.5(5) ?
C13 C14 C7 . 130.7(6) ?
C9 C14 C7 . 107.9(5) ?
O3 C15 O4 . 122.2(6) yes
O3 C15 C12 . 130.0(6) yes
O4 C15 C12 . 107.7(5) yes
O4 C16 C17 . 110.7(5) yes
O4 C16 C11 . 103.7(5) yes
C17 C16 C11 . 115.9(5) ?
O4 C16 Cl2 . 105.6(4) yes
C17 C16 Cl2 . 111.8(5) yes
C11 C16 Cl2 . 108.4(4) yes
C22 C17 C18 . 117.7(7) ?
C22 C17 C16 . 121.9(6) ?
C18 C17 C16 . 120.3(7) ?
C17 C18 C19 . 121.4(8) ?
C17 C18 H18A . 119.3 ?
C19 C18 H18A . 119.3 ?
C20 C19 C18 . 119.3(8) ?
C20 C19 H19A . 120.4 ?
C18 C19 H19A . 120.4 ?
C21 C20 C19 . 121.0(8) ?
C21 C20 H20A . 119.5 ?
C19 C20 H20A . 119.5 ?
C20 C21 C22 . 118.9(8) ?
C20 C21 H21A . 120.5 ?
C22 C21 H21A . 120.5 ?
C17 C22 C21 . 121.7(7) ?
C17 C22 H22A . 119.1 ?
C21 C22 H22A . 119.1 ?
C25 C23 C24 5_565 117.8(14) ?
C25 C23 H23A 5_565 107.8 ?
C24 C23 H23A . 107.8 ?
C25 C23 H23B 5_565 107.9 ?
C24 C23 H23B . 107.8 ?
H23A C23 H23B . 107.2 ?
C23 C24 C25 . 121.8(12) ?
C23 C24 H24A . 106.9 ?
C25 C24 H24A . 106.9 ?
C23 C24 H24B . 106.9 ?
C25 C24 H24B . 106.9 ?
H24A C24 H24B . 106.7 ?
C23 C25 C24 5_565 117.4(11) ?
C23 C25 H25A 5_565 107.9 ?
C24 C25 H25A . 107.9 ?
C23 C25 H25B 5_565 107.9 ?
C24 C25 H25B . 107.9 ?
H25A C25 H25B . 107.2 ?

loop_
_geom_bond_atom_site_label_1
_geom_bond_atom_site_label_2
_geom_bond_site_symmetry_2
_geom_bond_distance
_geom_bond_publ_flag
Cl1 C7 . 1.817(6) yes
Cl2 C16 . 1.808(6) yes
O1 C8 . 1.357(7) yes
O1 C7 . 1.426(7) yes
O2 C8 . 1.207(7) yes
O3 C15 . 1.201(7) yes
O4 C15 . 1.372(7) yes
O4 C16 . 1.438(7) yes
C1 C2 . 1.361(10) ?
C1 C6 . 1.361(10) ?
C1 H1A . 0.9300 ?
C2 C3 . 1.345(10) ?
C2 H2A . 0.9300 ?
C3 C4 . 1.351(9) ?
C3 H3A . 0.9300 ?
C4 C5 . 1.395(7) ?
C4 H4A . 0.9300 ?
C5 C6 . 1.358(8) ?
C5 C7 . 1.505(8) ?
C6 H6A . 0.9300 ?
C7 C14 . 1.505(7) ?
C8 C9 . 1.467(8) ?
C9 C10 . 1.389(7) ?
C9 C14 . 1.399(8) ?
C10 C11 . 1.389(7) ?
C10 H10A . 0.9300 ?
C11 C12 . 1.379(7) ?
C11 C16 . 1.517(7) ?
C12 C13 . 1.382(7) ?
C12 C15 . 1.476(8) ?
C13 C14 . 1.394(8) ?
C13 H13A . 0.9300 ?
C16 C17 . 1.500(8) ?
C17 C22 . 1.358(8) ?
C17 C18 . 1.367(9) ?
C18 C19 . 1.373(10) ?
C18 H18A . 0.9300 ?
C19 C20 . 1.350(11) ?
C19 H19A . 0.9300 ?
C20 C21 . 1.353(11) ?
C20 H20A . 0.9300 ?
C21 C22 . 1.376(9) ?
C21 H21A . 0.9300 ?
C22 H22A . 0.9300 ?
C23 C25 5_565 1.365(19) ?
C23 C24 . 1.460(9) ?
C23 H23A . 0.9700 ?
C23 H23B . 0.9700 ?
C24 C25 . 1.475(9) ?
C24 H24A . 0.9700 ?
C24 H24B . 0.9700 ?
C25 C23 5_565 1.365(19) ?
C25 H25A . 0.9700 ?
C25 H25B . 0.9700 ?

loop_
_geom_hbond_atom_site_label_D
_geom_hbond_atom_site_label_H
_geom_hbond_atom_site_label_A
_geom_hbond_distance_DH
_geom_hbond_distance_HA
_geom_hbond_distance_DA
_geom_hbond_angle_DHA
_geom_hbond_publ_flag
C6 H6A Cl1 0.9300 2.7000 3.076(6) 105.00 yes
C18 H18A O4 0.9300 2.4500 2.775(9) 101.00 yes
C22 H22A Cl2 0.9300 2.7000 3.069(7) 104.00 yes

loop_
_geom_torsion_atom_site_label_1
_geom_torsion_atom_site_label_2
_geom_torsion_atom_site_label_3
_geom_torsion_atom_site_label_4
_geom_torsion_site_symmetry_1
_geom_torsion_site_symmetry_4
_geom_torsion
C6 C1 C2 C3 . . -3.3(14)
C1 C2 C3 C4 . . 3.7(14)
C2 C3 C4 C5 . . -1.2(13)
C3 C4 C5 C6 . . -1.7(12)
C3 C4 C5 C7 . . -176.5(7)
C4 C5 C6 C1 . . 2.2(13)
C7 C5 C6 C1 . . 176.8(8)
C2 C1 C6 C5 . . 0.3(15)
C8 O1 C7 C14 . . -3.4(6)
C8 O1 C7 C5 . . -128.1(5)
C8 O1 C7 Cl1 . . 110.5(4)
C6 C5 C7 O1 . . -84.6(8)
C4 C5 C7 O1 . . 89.7(7)
C6 C5 C7 C14 . . 156.9(7)
C4 C5 C7 C14 . . -28.8(10)
C6 C5 C7 Cl1 . . 34.6(9)
C4 C5 C7 Cl1 . . -151.0(6)
C7 O1 C8 O2 . . -178.9(6)
C7 O1 C8 C9 . . 3.3(6)
O2 C8 C9 C10 . . 1.0(11)
O1 C8 C9 C10 . . 178.5(6)
O2 C8 C9 C14 . . -179.3(6)
O1 C8 C9 C14 . . -1.8(6)
C14 C9 C10 C11 . . 2.0(8)
C8 C9 C10 C11 . . -178.3(6)
C9 C10 C11 C12 . . -1.3(8)
C9 C10 C11 C16 . . 176.7(5)
C10 C11 C12 C13 . . -0.4(9)
C16 C11 C12 C13 . . -178.8(5)
C10 C11 C12 C15 . . 177.7(5)
C16 C11 C12 C15 . . -0.7(6)
C11 C12 C13 C14 . . 1.5(8)
C15 C12 C13 C14 . . -176.3(5)
C12 C13 C14 C9 . . -0.8(8)
C12 C13 C14 C7 . . 178.7(5)
C10 C9 C14 C13 . . -1.0(9)
C8 C9 C14 C13 . . 179.3(5)
C10 C9 C14 C7 . . 179.4(5)
C8 C9 C14 C7 . . -0.3(6)
O1 C7 C14 C13 . . -177.3(6)
C5 C7 C14 C13 . . -56.2(9)
Cl1 C7 C14 C13 . . 68.2(7)
O1 C7 C14 C9 . . 2.2(6)
C5 C7 C14 C9 . . 123.3(6)
Cl1 C7 C14 C9 . . -112.3(5)
C16 O4 C15 O3 . . -178.4(6)
C16 O4 C15 C12 . . 3.8(6)
C11 C12 C15 O3 . . -179.4(7)
C13 C12 C15 O3 . . -1.4(11)
C11 C12 C15 O4 . . -1.8(6)
C13 C12 C15 O4 . . 176.2(5)
C15 O4 C16 C17 . . -129.0(5)
C15 O4 C16 C11 . . -4.0(6)
C15 O4 C16 Cl2 . . 109.9(4)
C12 C11 C16 O4 . . 2.8(6)
C10 C11 C16 O4 . . -175.4(5)
C12 C11 C16 C17 . . 124.3(6)
C10 C11 C16 C17 . . -53.9(8)
C12 C11 C16 Cl2 . . -109.1(5)
C10 C11 C16 Cl2 . . 72.7(7)
O4 C16 C17 C22 . . -154.9(6)
C11 C16 C17 C22 . . 87.4(7)
Cl2 C16 C17 C22 . . -37.5(7)
O4 C16 C17 C18 . . 29.3(8)
C11 C16 C17 C18 . . -88.4(7)
Cl2 C16 C17 C18 . . 146.7(5)
C22 C17 C18 C19 . . 0.5(10)
C16 C17 C18 C19 . . 176.5(6)
C17 C18 C19 C20 . . 0.6(12)
C18 C19 C20 C21 . . -1.1(12)
C19 C20 C21 C22 . . 0.4(12)
C18 C17 C22 C21 . . -1.3(10)
C16 C17 C22 C21 . . -177.2(6)
C20 C21 C22 C17 . . 0.8(10)
C25 C23 C24 C25 5_565 . 20(3)
C23 C24 C25 C23 . 5_565 -20(3)
